data_2242563
loop_
_publ_author_name
'Zainuri, Dian Alwani'
'Razak, Ibrahim Abdul'
'Arshad, Suhana'

_publ_section_title
;
 Molecular structure, DFT studies and UV--Vis absorption of two new linear
 fused ring chalcones:
 (<i>E</i>)-1-(anthracen-9-yl)-3-(2-methoxyphenyl)prop-2-en-1-one and
 (<i>E</i>)-1-(anthracen-9-yl)-3-(3-fluoro-4-methoxyphenyl)prop-2-en-1-one
;
_journal_issue 8
_journal_name_full 'Acta Crystallographica Section E'
_journal_page_first 1087
_journal_page_last 1092
_journal_paper_doi 10.1107/S205698901800974X
_journal_volume 74
_journal_year 2018
_chemical_formula_iupac 'C24 H17 F O2'
_chemical_formula_moiety 'C24 H17 F O2'
_chemical_formula_sum 'C24 H17 F O2'
_chemical_formula_weight 356.37
_chemical_name_systematic
;
(<i>E</i>)-1-(Anthracen-9-yl)-3-(3-fluoro-4-methoxyphenyl)prop-2-en-1-one
;
_space_group_crystal_system triclinic
_space_group_IT_number 2
_space_group_name_Hall '-P 1'
_space_group_name_H-M_alt 'P -1'
_symmetry_space_group_name_Hall '-P 1'
_symmetry_space_group_name_H-M 'P -1'
_atom_sites_solution_hydrogens geom
_audit_creation_method SHELXL-2014/7
_cell_angle_alpha 100.593(2)
_cell_angle_beta 105.443(2)
_cell_angle_gamma 92.422(2)
_cell_formula_units_Z 2
_cell_length_a 8.6646(5)
_cell_length_b 9.5752(5)
_cell_length_c 11.5636(6)
_cell_measurement_reflns_used 8625
_cell_measurement_temperature 296(2)
_cell_measurement_theta_max 30.15
_cell_measurement_theta_min 2.17
_cell_volume 904.76(9)
_computing_cell_refinement
;
SAINT (Bruker, 2009)
;
_computing_data_collection
;
APEX2 (Bruker, 2009)
;
_computing_data_reduction
;
SAINT (Bruker, 2009)
;
_computing_molecular_graphics
;
SHELXTL (Sheldrick, 2008)
;
_computing_publication_material
;
SHELXTL (Sheldrick, 2008) and PLATON (Spek, 2009)
;
_computing_structure_refinement
;
SHELXL2014 (Sheldrick, 2014)
;
_computing_structure_solution
;
SHELXTL (Sheldrick, 2008)
;
_diffrn_ambient_temperature 296(2)
_diffrn_measured_fraction_theta_full 1.000
_diffrn_measured_fraction_theta_max 0.989
_diffrn_measurement_device_type
;
Bruker SMART APEXII DUO CCD area-detector
;
_diffrn_measurement_method '\f and \w scans'
_diffrn_radiation_type MoK\a
_diffrn_radiation_wavelength 0.71073
_diffrn_reflns_av_R_equivalents 0.0449
_diffrn_reflns_limit_h_max 12
_diffrn_reflns_limit_h_min -12
_diffrn_reflns_limit_k_max 13
_diffrn_reflns_limit_k_min -13
_diffrn_reflns_limit_l_max 16
_diffrn_reflns_limit_l_min -16
_diffrn_reflns_number 34988
_diffrn_reflns_theta_full 25.242
_diffrn_reflns_theta_max 30.348
_diffrn_reflns_theta_min 1.866
_exptl_absorpt_coefficient_mu 0.089
_exptl_absorpt_correction_type multi-scan
_exptl_absorpt_process_details
;
(<i>SADABS</i>; Bruker, 2009)
;
_exptl_crystal_colour yellow
_exptl_crystal_density_diffrn 1.308
_exptl_crystal_description block
_exptl_crystal_F_000 372
_exptl_crystal_size_max 0.987
_exptl_crystal_size_mid 0.312
_exptl_crystal_size_min 0.248
_refine_diff_density_max 0.266
_refine_diff_density_min -0.202
_refine_ls_extinction_method none
_refine_ls_goodness_of_fit_ref 1.019
_refine_ls_hydrogen_treatment constr
_refine_ls_matrix_type full
_refine_ls_number_parameters 245
_refine_ls_number_reflns 5394
_refine_ls_number_restraints 0
_refine_ls_restrained_S_all 1.019
_refine_ls_R_factor_all 0.0991
_refine_ls_R_factor_gt 0.0593
_refine_ls_shift/su_max 0.000
_refine_ls_shift/su_mean 0.000
_refine_ls_structure_factor_coef Fsqd
_refine_ls_weighting_details 'w=1/[\s^2^(Fo^2^)+(0.0672P)^2^+0.4075P] where P=(Fo^2^+2Fc^2^)/3'
_refine_ls_weighting_scheme calc
_refine_ls_wR_factor_gt 0.1483
_refine_ls_wR_factor_ref 0.1827
_reflns_number_gt 3307
_reflns_number_total 5394
_reflns_threshold_expression 'I > 2\s(I)'
_cod_data_source_file jj2199sup1.cif
_cod_data_source_block II
_cod_database_code 2242563
_shelx_space_group_comment
;
The symmetry employed for this shelxl refinement is uniquely defined
by the following loop, which should always be used as a source of
symmetry information in preference to the above space-group names.
They are only intended as comments.
;
_shelx_estimated_absorpt_t_min 0.917
_shelx_estimated_absorpt_t_max 0.978

loop_
_space_group_symop_operation_xyz
'x, y, z'
'-x, -y, -z'

loop_
_atom_site_type_symbol
_atom_site_label
_atom_site_fract_x
_atom_site_fract_y
_atom_site_fract_z
_atom_site_U_iso_or_equiv
_atom_site_adp_type
_atom_site_calc_flag
_atom_site_occupancy
F F1 -0.05579(15) 0.41714(15) 0.24083(12) 0.0805(4) Uani d 1
O O1 0.1312(2) -0.03230(17) 0.68989(16) 0.0842(6) Uani d 1
O O2 0.12761(17) 0.65677(16) 0.28147(14) 0.0642(4) Uani d 1
C C1 0.49638(19) 0.04101(17) 0.81471(15) 0.0403(4) Uani d 1
C C2 0.5049(3) -0.0702(2) 0.71696(18) 0.0572(5) Uani d 1
H H2A 0.4185 -0.0931 0.6467 0.069 Uiso calc 1
C C3 0.6364(3) -0.1434(2) 0.7244(2) 0.0700(6) Uani d 1
H H3A 0.6391 -0.2152 0.6589 0.084 Uiso calc 1
C C4 0.7689(3) -0.1126(2) 0.8295(2) 0.0661(6) Uani d 1
H H4A 0.8579 -0.1644 0.8333 0.079 Uiso calc 1
C C5 0.7672(2) -0.0079(2) 0.92466(19) 0.0548(5) Uani d 1
H H5A 0.8551 0.0111 0.9940 0.066 Uiso calc 1
C C6 0.63319(19) 0.07396(18) 0.92079(15) 0.0409(4) Uani d 1
C C7 0.63115(19) 0.18423(19) 1.01674(15) 0.0436(4) Uani d 1
H H7A 0.7199 0.2054 1.0854 0.052 Uiso calc 1
C C8 0.5005(2) 0.26367(18) 1.01297(14) 0.0413(4) Uani d 1
C C9 0.5007(2) 0.3788(2) 1.11086(17) 0.0556(5) Uani d 1
H H9A 0.5913 0.4024 1.1779 0.067 Uiso calc 1
C C10 0.3724(3) 0.4537(2) 1.1079(2) 0.0659(6) Uani d 1
H H10A 0.3746 0.5280 1.1728 0.079 Uiso calc 1
C C11 0.2345(3) 0.4199(2) 1.0066(2) 0.0655(6) Uani d 1
H H11A 0.1461 0.4719 1.0059 0.079 Uiso calc 1
C C12 0.2286(2) 0.3125(2) 0.90999(18) 0.0533(4) Uani d 1
H H12A 0.1364 0.2924 0.8440 0.064 Uiso calc 1
C C13 0.36166(19) 0.23022(17) 0.90848(15) 0.0399(3) Uani d 1
C C14 0.36231(19) 0.11926(17) 0.81074(14) 0.0390(3) Uani d 1
C C15 0.2162(2) 0.07711(19) 0.70129(17) 0.0494(4) Uani d 1
C C16 0.1775(2) 0.1640(2) 0.60830(16) 0.0516(4) Uani d 1
H H16A 0.0893 0.1315 0.5407 0.062 Uiso calc 1
C C17 0.2592(2) 0.28637(19) 0.61334(15) 0.0442(4) Uani d 1
H H17A 0.3492 0.3150 0.6803 0.053 Uiso calc 1
C C18 0.22475(19) 0.38103(18) 0.52646(14) 0.0412(4) Uani d 1
C C19 0.0943(2) 0.35137(19) 0.42003(16) 0.0453(4) Uani d 1
H H19A 0.0259 0.2681 0.4022 0.054 Uiso calc 1
C C20 0.0689(2) 0.4455(2) 0.34319(16) 0.0477(4) Uani d 1
C C21 0.1660(2) 0.57237(19) 0.36488(16) 0.0453(4) Uani d 1
C C22 0.2941(2) 0.6011(2) 0.46933(17) 0.0498(4) Uani d 1
H H22A 0.3621 0.6847 0.4869 0.060 Uiso calc 1
C C23 0.3221(2) 0.50661(19) 0.54785(15) 0.0481(4) Uani d 1
H H23A 0.4094 0.5281 0.6175 0.058 Uiso calc 1
C C24 0.2160(3) 0.7934(3) 0.3095(3) 0.0818(7) Uani d 1
H H24D 0.1755 0.8436 0.2447 0.123 Uiso calc 1
H H24A 0.3276 0.7817 0.3177 0.123 Uiso calc 1
H H24B 0.2043 0.8470 0.3850 0.123 Uiso calc 1

loop_
_atom_site_aniso_label
_atom_site_aniso_U_11
_atom_site_aniso_U_22
_atom_site_aniso_U_33
_atom_site_aniso_U_12
_atom_site_aniso_U_13
_atom_site_aniso_U_23
F1 0.0667(8) 0.0865(9) 0.0653(8) -0.0140(7) -0.0250(6) 0.0267(7)
O1 0.0745(10) 0.0659(10) 0.0862(11) -0.0277(8) -0.0240(8) 0.0265(8)
O2 0.0579(8) 0.0682(9) 0.0672(9) 0.0042(7) 0.0063(7) 0.0323(7)
C1 0.0414(8) 0.0376(8) 0.0392(8) -0.0023(6) 0.0078(6) 0.0073(6)
C2 0.0593(11) 0.0508(10) 0.0517(10) 0.0007(9) 0.0088(9) -0.0033(8)
C3 0.0745(15) 0.0583(12) 0.0732(14) 0.0090(11) 0.0272(12) -0.0069(11)
C4 0.0548(12) 0.0603(12) 0.0862(16) 0.0168(10) 0.0260(11) 0.0099(11)
C5 0.0412(9) 0.0592(11) 0.0631(12) 0.0090(8) 0.0107(8) 0.0148(9)
C6 0.0360(8) 0.0430(8) 0.0430(8) 0.0015(6) 0.0078(6) 0.0118(7)
C7 0.0357(8) 0.0511(9) 0.0380(8) 0.0005(7) 0.0010(6) 0.0086(7)
C8 0.0413(8) 0.0440(9) 0.0353(8) 0.0010(7) 0.0054(6) 0.0080(6)
C9 0.0580(11) 0.0593(11) 0.0410(9) 0.0038(9) 0.0063(8) 0.0002(8)
C10 0.0721(14) 0.0636(13) 0.0555(12) 0.0125(11) 0.0162(10) -0.0036(10)
C11 0.0611(12) 0.0653(13) 0.0708(14) 0.0223(10) 0.0195(10) 0.0102(11)
C12 0.0448(9) 0.0571(11) 0.0535(10) 0.0096(8) 0.0043(8) 0.0127(8)
C13 0.0373(8) 0.0400(8) 0.0399(8) 0.0028(6) 0.0050(6) 0.0104(6)
C14 0.0379(8) 0.0378(8) 0.0367(8) -0.0014(6) 0.0015(6) 0.0102(6)
C15 0.0455(9) 0.0454(9) 0.0474(9) -0.0023(7) -0.0021(7) 0.0083(7)
C16 0.0462(9) 0.0560(11) 0.0412(9) -0.0004(8) -0.0056(7) 0.0085(8)
C17 0.0378(8) 0.0524(10) 0.0355(8) 0.0037(7) 0.0019(6) 0.0039(7)
C18 0.0384(8) 0.0469(9) 0.0349(8) 0.0055(7) 0.0076(6) 0.0036(7)
C19 0.0417(8) 0.0443(9) 0.0440(9) -0.0001(7) 0.0048(7) 0.0057(7)
C20 0.0379(8) 0.0561(10) 0.0411(9) 0.0029(7) -0.0011(7) 0.0077(7)
C21 0.0419(9) 0.0502(10) 0.0451(9) 0.0073(7) 0.0115(7) 0.0128(7)
C22 0.0485(10) 0.0479(10) 0.0490(10) -0.0036(8) 0.0097(8) 0.0072(8)
C23 0.0432(9) 0.0553(10) 0.0372(8) -0.0027(8) 0.0017(7) 0.0037(7)
C24 0.0764(16) 0.0712(15) 0.104(2) -0.0004(12) 0.0183(14) 0.0456(14)

loop_
_atom_type_symbol
_atom_type_description
_atom_type_scat_dispersion_real
_atom_type_scat_dispersion_imag
_atom_type_scat_source
C C 0.0033 0.0016 'International Tables Vol C Tables 4.2.6.8 and 6.1.1.4'
H H 0.0000 0.0000 'International Tables Vol C Tables 4.2.6.8 and 6.1.1.4'
O O 0.0106 0.0060 'International Tables Vol C Tables 4.2.6.8 and 6.1.1.4'
F F 0.0171 0.0103 'International Tables Vol C Tables 4.2.6.8 and 6.1.1.4'

loop_
_geom_angle_atom_site_label_1
_geom_angle_atom_site_label_2
_geom_angle_atom_site_label_3
_geom_angle
C21 O2 C24 117.53(17)
C14 C1 C2 123.01(15)
C14 C1 C6 119.47(15)
C2 C1 C6 117.52(16)
C3 C2 C1 121.23(19)
C3 C2 H2A 119.4
C1 C2 H2A 119.4
C2 C3 C4 121.1(2)
C2 C3 H3A 119.5
C4 C3 H3A 119.5
C5 C4 C3 120.13(19)
C5 C4 H4A 119.9
C3 C4 H4A 119.9
C4 C5 C6 121.11(19)
C4 C5 H5A 119.4
C6 C5 H5A 119.4
C7 C6 C5 121.83(16)
C7 C6 C1 119.24(15)
C5 C6 C1 118.93(16)
C8 C7 C6 121.79(15)
C8 C7 H7A 119.1
C6 C7 H7A 119.1
C7 C8 C9 121.43(15)
C7 C8 C13 119.59(15)
C9 C8 C13 118.98(16)
C10 C9 C8 121.19(18)
C10 C9 H9A 119.4
C8 C9 H9A 119.4
C9 C10 C11 120.17(19)
C9 C10 H10A 119.9
C11 C10 H10A 119.9
C12 C11 C10 121.12(19)
C12 C11 H11A 119.4
C10 C11 H11A 119.4
C11 C12 C13 120.89(17)
C11 C12 H12A 119.6
C13 C12 H12A 119.6
C14 C13 C12 123.18(15)
C14 C13 C8 119.19(14)
C12 C13 C8 117.62(15)
C13 C14 C1 120.71(14)
C13 C14 C15 120.79(15)
C1 C14 C15 118.45(15)
O1 C15 C16 119.73(16)
O1 C15 C14 119.46(16)
C16 C15 C14 120.80(15)
C17 C16 C15 124.58(16)
C17 C16 H16A 117.7
C15 C16 H16A 117.7
C16 C17 C18 127.67(15)
C16 C17 H17A 116.2
C18 C17 H17A 116.2
C23 C18 C19 117.44(16)
C23 C18 C17 119.75(14)
C19 C18 C17 122.81(15)
C20 C19 C18 119.55(16)
C20 C19 H19A 120.2
C18 C19 H19A 120.2
F1 C20 C19 119.69(16)
F1 C20 C21 117.16(16)
C19 C20 C21 123.15(15)
O2 C21 C22 125.48(17)
O2 C21 C20 117.35(15)
C22 C21 C20 117.17(16)
C23 C22 C21 120.44(17)
C23 C22 H22A 119.8
C21 C22 H22A 119.8
C22 C23 C18 122.25(15)
C22 C23 H23A 118.9
C18 C23 H23A 118.9
O2 C24 H24D 109.5
O2 C24 H24A 109.5
H24D C24 H24A 109.5
O2 C24 H24B 109.5
H24D C24 H24B 109.5
H24A C24 H24B 109.5

loop_
_geom_bond_atom_site_label_1
_geom_bond_atom_site_label_2
_geom_bond_distance
F1 C20 1.3485(19)
O1 C15 1.220(2)
O2 C21 1.354(2)
O2 C24 1.425(3)
C1 C14 1.404(2)
C1 C2 1.424(2)
C1 C6 1.436(2)
C2 C3 1.354(3)
C2 H2A 0.9300
C3 C4 1.407(3)
C3 H3A 0.9300
C4 C5 1.349(3)
C4 H4A 0.9300
C5 C6 1.424(2)
C5 H5A 0.9300
C6 C7 1.388(2)
C7 C8 1.386(2)
C7 H7A 0.9300
C8 C9 1.427(2)
C8 C13 1.436(2)
C9 C10 1.345(3)
C9 H9A 0.9300
C10 C11 1.409(3)
C10 H10A 0.9300
C11 C12 1.361(3)
C11 H11A 0.9300
C12 C13 1.426(2)
C12 H12A 0.9300
C13 C14 1.403(2)
C14 C15 1.511(2)
C15 C16 1.457(3)
C16 C17 1.327(3)
C16 H16A 0.9300
C17 C18 1.455(2)
C17 H17A 0.9300
C18 C23 1.383(2)
C18 C19 1.406(2)
C19 C20 1.363(3)
C19 H19A 0.9300
C20 C21 1.391(3)
C21 C22 1.380(2)
C22 C23 1.380(3)
C22 H22A 0.9300
C23 H23A 0.9300
C24 H24D 0.9600
C24 H24A 0.9600
C24 H24B 0.9600

loop_
_geom_hbond_atom_site_label_D
_geom_hbond_atom_site_label_H
_geom_hbond_atom_site_label_A
_geom_hbond_site_symmetry_A
_geom_hbond_distance_DH
_geom_hbond_distance_HA
_geom_hbond_distance_DA
_geom_hbond_angle_DHA
_geom_hbond_publ_flag
C12 H12A O2 2_566 0.93 2.48 3.345(2) 154 yes
C19 H19A O1 2_556 0.93 2.48 3.393(3) 166 yes
C24 H24D Cg4 2_666 0.96 2.77 3.391(3) 123 yes

loop_
_geom_torsion_atom_site_label_1
_geom_torsion_atom_site_label_2
_geom_torsion_atom_site_label_3
_geom_torsion_atom_site_label_4
_geom_torsion
C14 C1 C2 C3 -179.92(19)
C6 C1 C2 C3 0.8(3)
C1 C2 C3 C4 0.4(4)
C2 C3 C4 C5 -0.6(4)
C3 C4 C5 C6 -0.5(3)
C4 C5 C6 C7 -178.44(19)
C4 C5 C6 C1 1.7(3)
C14 C1 C6 C7 -1.0(2)
C2 C1 C6 C7 178.36(16)
C14 C1 C6 C5 178.85(16)
C2 C1 C6 C5 -1.8(2)
C5 C6 C7 C8 -179.87(16)
C1 C6 C7 C8 0.0(3)
C6 C7 C8 C9 -178.66(17)
C6 C7 C8 C13 1.2(3)
C7 C8 C9 C10 -178.64(19)
C13 C8 C9 C10 1.5(3)
C8 C9 C10 C11 -0.4(3)
C9 C10 C11 C12 -0.5(4)
C10 C11 C12 C13 0.3(3)
C11 C12 C13 C14 -179.42(18)
C11 C12 C13 C8 0.8(3)
C7 C8 C13 C14 -1.3(2)
C9 C8 C13 C14 178.55(16)
C7 C8 C13 C12 178.46(16)
C9 C8 C13 C12 -1.7(2)
C12 C13 C14 C1 -179.46(16)
C8 C13 C14 C1 0.3(2)
C12 C13 C14 C15 -2.1(3)
C8 C13 C14 C15 177.67(15)
C2 C1 C14 C13 -178.46(16)
C6 C1 C14 C13 0.8(2)
C2 C1 C14 C15 4.1(2)
C6 C1 C14 C15 -176.59(15)
C13 C14 C15 O1 -104.9(2)
C1 C14 C15 O1 72.5(3)
C13 C14 C15 C16 76.3(2)
C1 C14 C15 C16 -106.3(2)
O1 C15 C16 C17 178.2(2)
C14 C15 C16 C17 -3.0(3)
C15 C16 C17 C18 -177.76(17)
C16 C17 C18 C23 178.73(18)
C16 C17 C18 C19 -0.9(3)
C23 C18 C19 C20 0.0(3)
C17 C18 C19 C20 179.61(16)
C18 C19 C20 F1 179.80(16)
C18 C19 C20 C21 -0.5(3)
C24 O2 C21 C22 -6.9(3)
C24 O2 C21 C20 173.58(19)
F1 C20 C21 O2 -0.1(3)
C19 C20 C21 O2 -179.88(17)
F1 C20 C21 C22 -179.69(17)
C19 C20 C21 C22 0.6(3)
O2 C21 C22 C23 -179.74(17)
C20 C21 C22 C23 -0.2(3)
C21 C22 C23 C18 -0.2(3)
C19 C18 C23 C22 0.3(3)
C17 C18 C23 C22 -179.30(16)

_cod_database_fobs_code 2242563
